data_4306196
loop_
_publ_author_name
'Thushitha Mahenthirarajah'
'Yang Li'
'Philip Lightfoot'

_publ_contact_author_address
;
School of Chemistry
University of St Andrews
St Andrews
Fife
KY16 9ST
UNITED KINGDOM
;
_publ_contact_author_email PL@ST-ANDREWS.AC.UK
_publ_contact_author_name 'Dr Philip Lightfoot'
_publ_section_title
;
Hydrothermal Synthesis of Vanadium Oxyfluoride Chains Incorporating
Covalently Bound Copper Coordination Complexes
;
_journal_name_full 'Inorganic Chemistry'
_journal_page_first 9097
_journal_page_last 9102
_journal_paper_doi 10.1021/ic801106h
_journal_volume 47
_journal_year 2008
_chemical_formula_moiety 'C20 H20 Cu F7 N4 O2 V2, C2 H8 N'
_chemical_formula_sum 'C22 H28 Cu F7 N5 O2 V2'
_chemical_formula_weight 692.92
_chemical_name_systematic
;
 ?
;
_space_group_IT_number 60
_symmetry_cell_setting orthorhombic
_symmetry_space_group_name_Hall '-P 2n 2ab'
_symmetry_space_group_name_H-M 'P b c n'
_atom_sites_solution_hydrogens geom
_atom_sites_solution_primary direct
_atom_sites_solution_secondary difmap
_audit_creation_method SHELXL-97
_cell_angle_alpha 90.00
_cell_angle_beta 90.00
_cell_angle_gamma 90.00
_cell_formula_units_Z 4
_cell_length_a 15.291(4)
_cell_length_b 9.806(3)
_cell_length_c 18.028(5)
_cell_measurement_reflns_used 16186
_cell_measurement_temperature 93(2)
_cell_measurement_theta_max 25.3
_cell_measurement_theta_min 2.6
_cell_volume 2703.2(13)
_computing_cell_refinement 'Crystalclear (rigaku Corp., 2004)'
_computing_data_collection 'Crystalclear (rigaku Corp., 2004)'
_computing_data_reduction 'Crystalclear (rigaku Corp., 2004)'
_computing_molecular_graphics 'Bruker SHELXTL'
_computing_publication_material 'Bruker SHELXTL'
_computing_structure_refinement 'SHELXL-97 (Sheldrick, 1997)'
_computing_structure_solution 'SHELXL-97 (Sheldrick, 1997)'
_diffrn_ambient_temperature 93(2)
_diffrn_detector_area_resol_mean 0.83
_diffrn_measured_fraction_theta_full 0.998
_diffrn_measured_fraction_theta_max 0.998
_diffrn_measurement_device_type 'CCD Area Detector'
_diffrn_measurement_method dtprofit.ref
_diffrn_radiation_monochromator Confocaloptiocs
_diffrn_radiation_source 'Rotating Anode'
_diffrn_radiation_type MoK\a
_diffrn_radiation_wavelength 0.71073
_diffrn_reflns_av_R_equivalents 0.1059
_diffrn_reflns_av_sigmaI/netI 0.0743
_diffrn_reflns_limit_h_max 18
_diffrn_reflns_limit_h_min -17
_diffrn_reflns_limit_k_max 9
_diffrn_reflns_limit_k_min -11
_diffrn_reflns_limit_l_max 21
_diffrn_reflns_limit_l_min -21
_diffrn_reflns_number 16186
_diffrn_reflns_theta_full 25.00
_diffrn_reflns_theta_max 25.34
_diffrn_reflns_theta_min 2.62
_exptl_absorpt_coefficient_mu 1.535
_exptl_absorpt_correction_T_max 0.89
_exptl_absorpt_correction_T_min 0.89
_exptl_absorpt_correction_type multi-scan
_exptl_crystal_colour blue
_exptl_crystal_density_diffrn 1.703
_exptl_crystal_density_method 'not measured'
_exptl_crystal_description Platelet
_exptl_crystal_F_000 1396
_exptl_crystal_size_max 0.1000
_exptl_crystal_size_mid 0.0300
_exptl_crystal_size_min 0.0100
_refine_diff_density_max 0.064
_refine_diff_density_min -0.034
_refine_diff_density_rms 0.007
_refine_ls_extinction_method none
_refine_ls_goodness_of_fit_ref 1.100
_refine_ls_hydrogen_treatment constr
_refine_ls_matrix_type full
_refine_ls_number_parameters 181
_refine_ls_number_reflns 2467
_refine_ls_number_restraints 0
_refine_ls_restrained_S_all 1.100
_refine_ls_R_factor_all 0.0959
_refine_ls_R_factor_gt 0.0734
_refine_ls_shift/su_max 0.054
_refine_ls_shift/su_mean 0.002
_refine_ls_structure_factor_coef Fsqd
_refine_ls_weighting_details 'calc w=1/[\s^2^(Fo^2^)+(0.0444P)^2^+0.0472P] where P=(Fo^2^+2Fc^2^)/3'
_refine_ls_weighting_scheme calc
_refine_ls_wR_factor_gt 0.1461
_refine_ls_wR_factor_ref 0.1609
_reflns_number_gt 1975
_reflns_number_total 2467
_reflns_threshold_expression >2sigma(I)
_cod_data_source_file ic801106h_si_001_2.cif
_cod_data_source_block 1
_cod_depositor_comments
;
The following automatic conversions were performed:
'_symmetry_cell_setting' value 'Orthorhombic' changed to 'orthorhombic'
according to '/home/saulius/struct/CIF-dictionaries/cif_core.dic'
dictionary named 'cif_core.dic' version 2.4.1 from 2010-06-29.

Automatic conversion script
Id: cif_fix_enum 1527 2010-12-29 10:47:43Z saulius 
;
_cod_original_cell_volume 2703.0(12)
_cod_database_code 4306196

loop_
_symmetry_equiv_pos_as_xyz
'x, y, z'
'-x+1/2, -y+1/2, z+1/2'
'x+1/2, -y+1/2, -z'
'-x, y, -z+1/2'
'-x, -y, -z'
'x-1/2, y-1/2, -z-1/2'
'-x-1/2, y-1/2, z'
'x, -y, z-1/2'

loop_
_atom_site_label
_atom_site_type_symbol
_atom_site_fract_x
_atom_site_fract_y
_atom_site_fract_z
_atom_site_U_iso_or_equiv
_atom_site_adp_type
_atom_site_occupancy
_atom_site_symmetry_multiplicity
_atom_site_calc_flag
_atom_site_refinement_flags
_atom_site_disorder_assembly
_atom_site_disorder_group
V1 V 0.92360(7) 0.17556(11) -0.69919(5) 0.0608(11) Uani 1 1 d . . .
Cu1 Cu 1.0000 0.0000 -0.5000 0.0579(11) Uani 1 2 d S . .
F1 F 0.9003(2) 0.3489(4) -0.65739(19) 0.0698(14) Uani 1 1 d . . .
F2 F 0.9607(2) 0.1091(3) -0.60505(16) 0.0620(13) Uani 1 1 d . . .
F3 F 1.0000 0.0394(5) -0.7500 0.0596(15) Uani 1 2 d S . .
F4 F 0.9377(2) 0.2598(3) -0.79611(17) 0.0630(13) Uani 1 1 d . . .
O1 O 0.8291(3) 0.1064(5) -0.7068(2) 0.0661(15) Uani 1 1 d . . .
N1 N 0.8941(3) 0.0895(5) -0.4485(3) 0.0599(15) Uani 1 1 d . . .
N2 N 1.0744(3) 0.1654(5) -0.4718(3) 0.0604(16) Uani 1 1 d . . .
N3 N 1.0000 0.5166(8) -0.7500 0.073(2) Uani 1 2 d S . .
H3A H 0.9682 0.4625 -0.7200 0.110 Uiso 0.50 1 calc PR . .
H3B H 1.0318 0.4625 -0.7800 0.110 Uiso 0.50 1 calc PR . .
C1 C 0.8533(4) 0.2001(7) -0.4762(3) 0.0637(18) Uani 1 1 d . . .
H11 H 0.8714 0.2345 -0.5218 0.076 Uiso 1 1 calc R . .
C2 C 0.7862(4) 0.2639(7) -0.4397(3) 0.0671(19) Uani 1 1 d . . .
H21 H 0.7600 0.3408 -0.4601 0.081 Uiso 1 1 calc R . .
C3 C 0.7575(4) 0.2133(7) -0.3721(3) 0.0685(19) Uani 1 1 d . . .
H31 H 0.7121 0.2551 -0.3464 0.082 Uiso 1 1 calc R . .
C4 C 0.7985(4) 0.0987(7) -0.3443(3) 0.0668(19) Uani 1 1 d . . .
H41 H 0.7804 0.0615 -0.2994 0.080 Uiso 1 1 calc R . .
C5 C 0.8666(4) 0.0392(7) -0.3833(3) 0.0660(18) Uani 1 1 d . . .
H51 H 0.8940 -0.0375 -0.3638 0.079 Uiso 1 1 calc R . .
C6 C 1.0640(4) 0.2895(6) -0.5035(4) 0.0648(18) Uani 1 1 d . . .
H61 H 1.0274 0.2984 -0.5444 0.078 Uiso 1 1 calc R . .
C7 C 1.1063(4) 0.4026(7) -0.4765(4) 0.075(2) Uani 1 1 d . . .
H71 H 1.0965 0.4872 -0.4982 0.090 Uiso 1 1 calc R . .
C8 C 1.1636(4) 0.3918(8) -0.4171(4) 0.080(2) Uani 1 1 d . . .
H81 H 1.1928 0.4676 -0.3984 0.096 Uiso 1 1 calc R . .
C9 C 1.1756(4) 0.2632(7) -0.3867(4) 0.074(2) Uani 1 1 d . . .
H91 H 1.2142 0.2511 -0.3473 0.089 Uiso 1 1 calc R . .
C10 C 1.1305(4) 0.1540(6) -0.4147(4) 0.0653(18) Uani 1 1 d . . .
H101 H 1.1389 0.0687 -0.3934 0.078 Uiso 1 1 calc R . .
C11 C 0.9399(5) 0.6001(9) -0.7958(4) 0.095(3) Uani 1 1 d . . .
H111 H 0.9028 0.5412 -0.8244 0.142 Uiso 1 1 calc R . .
H112 H 0.9733 0.6569 -0.8286 0.142 Uiso 1 1 calc R . .
H113 H 0.9046 0.6563 -0.7640 0.142 Uiso 1 1 calc R . .

loop_
_atom_site_aniso_label
_atom_site_aniso_U_11
_atom_site_aniso_U_22
_atom_site_aniso_U_33
_atom_site_aniso_U_23
_atom_site_aniso_U_13
_atom_site_aniso_U_12
V1 0.0603(12) 0.0681(12) 0.0540(12) -0.0007(5) 0.0003(4) 0.0018(5)
Cu1 0.0582(12) 0.0609(12) 0.0548(12) -0.0024(4) 0.0018(4) -0.0014(4)
F1 0.077(2) 0.068(2) 0.065(2) -0.0080(16) 0.0057(17) 0.0038(17)
F2 0.066(2) 0.068(2) 0.0520(19) -0.0004(15) 0.0003(15) 0.0004(16)
F3 0.058(3) 0.066(3) 0.054(3) 0.000 0.0070(19) 0.000
F4 0.063(2) 0.069(2) 0.057(2) 0.0039(15) -0.0027(15) 0.0027(16)
O1 0.061(3) 0.078(3) 0.059(2) -0.001(2) -0.0004(18) 0.002(2)
N1 0.059(3) 0.063(3) 0.057(3) -0.005(2) 0.002(2) -0.001(2)
N2 0.055(3) 0.062(3) 0.064(3) -0.003(2) 0.004(2) -0.002(2)
N3 0.079(5) 0.067(5) 0.074(5) 0.000 0.004(4) 0.000
C1 0.066(4) 0.069(4) 0.056(3) -0.001(3) -0.001(3) -0.002(3)
C2 0.069(4) 0.069(4) 0.064(4) 0.003(3) -0.001(3) 0.001(3)
C3 0.060(4) 0.082(4) 0.064(4) -0.007(3) 0.003(3) 0.004(3)
C4 0.066(4) 0.076(4) 0.059(3) 0.002(3) 0.005(3) -0.002(3)
C5 0.064(4) 0.076(4) 0.058(3) 0.000(3) 0.000(3) -0.001(3)
C6 0.057(3) 0.063(4) 0.074(4) 0.000(3) 0.000(3) 0.005(3)
C7 0.072(4) 0.062(4) 0.091(5) -0.004(3) 0.006(4) -0.003(3)
C8 0.063(4) 0.087(5) 0.090(5) -0.027(4) -0.001(3) -0.006(3)
C9 0.062(4) 0.079(5) 0.080(4) -0.004(4) 0.000(3) -0.002(3)
C10 0.060(4) 0.063(4) 0.073(4) 0.004(3) -0.003(3) -0.002(3)
C11 0.095(6) 0.104(6) 0.086(5) 0.012(4) -0.001(4) 0.019(5)

loop_
_atom_type_symbol
_atom_type_description
_atom_type_scat_dispersion_real
_atom_type_scat_dispersion_imag
_atom_type_scat_source
C C 0.0033 0.0016 'International Tables Vol C Tables 4.2.6.8 and 6.1.1.4'
H H 0.0000 0.0000 'International Tables Vol C Tables 4.2.6.8 and 6.1.1.4'
N N 0.0061 0.0033 'International Tables Vol C Tables 4.2.6.8 and 6.1.1.4'
O O 0.0106 0.0060 'International Tables Vol C Tables 4.2.6.8 and 6.1.1.4'
F F 0.0171 0.0103 'International Tables Vol C Tables 4.2.6.8 and 6.1.1.4'
V V 0.3005 0.5294 'International Tables Vol C Tables 4.2.6.8 and 6.1.1.4'
Cu Cu 0.3201 1.2651 'International Tables Vol C Tables 4.2.6.8 and 6.1.1.4'

loop_
_geom_angle_atom_site_label_1
_geom_angle_atom_site_label_2
_geom_angle_atom_site_label_3
_geom_angle
_geom_angle_site_symmetry_1
_geom_angle_site_symmetry_3
_geom_angle_publ_flag
O1 V1 F1 104.2(2) . . ?
O1 V1 F2 101.53(18) . . ?
F1 V1 F2 90.49(15) . . ?
O1 V1 F4 101.72(18) . . ?
F1 V1 F4 89.84(15) . . ?
F2 V1 F4 155.93(15) . . ?
O1 V1 F3 101.84(18) . . ?
F1 V1 F3 153.27(15) . . ?
F2 V1 F3 90.33(12) . . ?
F4 V1 F3 78.86(13) . . ?
O1 V1 F4 171.97(18) . 4_753 ?
F1 V1 F4 82.20(14) . 4_753 ?
F2 V1 F4 83.11(13) . 4_753 ?
F4 V1 F4 73.09(15) . 4_753 ?
F3 V1 F4 71.38(12) . 4_753 ?
O1 V1 V1 131.07(15) . 4_753 ?
F1 V1 V1 113.18(11) . 4_753 ?
F2 V1 V1 108.40(11) . 4_753 ?
F4 V1 V1 50.07(10) . 4_753 ?
F3 V1 V1 41.97(10) . 4_753 ?
F4 V1 V1 40.91(8) 4_753 4_753 ?
N2 Cu1 N2 180.0(3) . 5_754 ?
N2 Cu1 N1 89.28(19) . . ?
N2 Cu1 N1 90.72(19) 5_754 . ?
N2 Cu1 N1 90.72(19) . 5_754 ?
N2 Cu1 N1 89.28(19) 5_754 5_754 ?
N1 Cu1 N1 180.0(2) . 5_754 ?
N2 Cu1 F2 91.11(17) . 5_754 ?
N2 Cu1 F2 88.89(17) 5_754 5_754 ?
N1 Cu1 F2 91.92(16) . 5_754 ?
N1 Cu1 F2 88.08(16) 5_754 5_754 ?
N2 Cu1 F2 88.89(17) . . ?
N2 Cu1 F2 91.11(17) 5_754 . ?
N1 Cu1 F2 88.08(16) . . ?
N1 Cu1 F2 91.92(16) 5_754 . ?
F2 Cu1 F2 180.00(8) 5_754 . ?
V1 F2 Cu1 171.67(18) . . ?
V1 F3 V1 96.1(2) 4_753 . ?
V1 F4 V1 89.02(13) . 4_753 ?
C5 N1 C1 118.4(5) . . ?
C5 N1 Cu1 118.9(4) . . ?
C1 N1 Cu1 122.7(4) . . ?
C10 N2 C6 118.2(5) . . ?
C10 N2 Cu1 118.6(4) . . ?
C6 N2 Cu1 122.9(4) . . ?
C11 N3 C11 112.9(9) 4_753 . ?
C11 N3 H3A 109.0 4_753 . ?
C11 N3 H3A 109.0 . . ?
C11 N3 H3B 109.0 4_753 . ?
C11 N3 H3B 109.0 . . ?
H3A N3 H3B 107.8 . . ?
N1 C1 C2 122.4(6) . . ?
N1 C1 H11 118.8 . . ?
C2 C1 H11 118.8 . . ?
C1 C2 C3 119.7(6) . . ?
C1 C2 H21 120.2 . . ?
C3 C2 H21 120.2 . . ?
C4 C3 C2 117.8(6) . . ?
C4 C3 H31 121.1 . . ?
C2 C3 H31 121.1 . . ?
C3 C4 C5 120.0(6) . . ?
C3 C4 H41 120.0 . . ?
C5 C4 H41 120.0 . . ?
N1 C5 C4 121.6(6) . . ?
N1 C5 H51 119.2 . . ?
C4 C5 H51 119.2 . . ?
N2 C6 C7 121.4(6) . . ?
N2 C6 H61 119.3 . . ?
C7 C6 H61 119.3 . . ?
C6 C7 C8 120.7(7) . . ?
C6 C7 H71 119.7 . . ?
C8 C7 H71 119.7 . . ?
C9 C8 C7 117.2(7) . . ?
C9 C8 H81 121.4 . . ?
C7 C8 H81 121.4 . . ?
C10 C9 C8 119.9(7) . . ?
C10 C9 H91 120.1 . . ?
C8 C9 H91 120.1 . . ?
N2 C10 C9 122.6(6) . . ?
N2 C10 H101 118.7 . . ?
C9 C10 H101 118.7 . . ?
N3 C11 H111 109.5 . . ?
N3 C11 H112 109.5 . . ?
H111 C11 H112 109.5 . . ?
N3 C11 H113 109.5 . . ?
H111 C11 H113 109.5 . . ?
H112 C11 H113 109.5 . . ?

loop_
_geom_bond_atom_site_label_1
_geom_bond_atom_site_label_2
_geom_bond_distance
_geom_bond_site_symmetry_2
_geom_bond_publ_flag
V1 O1 1.602(4) . ?
V1 F1 1.893(4) . ?
V1 F2 1.904(3) . ?
V1 F4 1.945(3) . ?
V1 F3 1.997(3) . ?
V1 F4 2.277(3) 4_753 ?
V1 V1 2.969(2) 4_753 ?
Cu1 N2 2.045(5) . ?
Cu1 N2 2.045(5) 5_754 ?
Cu1 N1 2.063(5) . ?
Cu1 N1 2.063(5) 5_754 ?
Cu1 F2 2.257(3) 5_754 ?
Cu1 F2 2.257(3) . ?
F3 V1 1.997(3) 4_753 ?
F4 V1 2.277(3) 4_753 ?
N1 C5 1.343(8) . ?
N1 C1 1.346(8) . ?
N2 C10 1.345(8) . ?
N2 C6 1.354(8) . ?
N3 C11 1.482(8) 4_753 ?
N3 C11 1.482(8) . ?
N3 H3A 0.9000 . ?
N3 H3B 0.9000 . ?
C1 C2 1.371(9) . ?
C1 H11 0.9300 . ?
C2 C3 1.386(9) . ?
C2 H21 0.9300 . ?
C3 C4 1.381(9) . ?
C3 H31 0.9300 . ?
C4 C5 1.385(9) . ?
C4 H41 0.9300 . ?
C5 H51 0.9300 . ?
C6 C7 1.373(9) . ?
C6 H61 0.9300 . ?
C7 C8 1.388(10) . ?
C7 H71 0.9300 . ?
C8 C9 1.387(10) . ?
C8 H81 0.9300 . ?
C9 C10 1.370(9) . ?
C9 H91 0.9300 . ?
C10 H101 0.9300 . ?
C11 H111 0.9600 . ?
C11 H112 0.9600 . ?
C11 H113 0.9600 . ?

loop_
_geom_hbond_atom_site_label_D
_geom_hbond_atom_site_label_H
_geom_hbond_atom_site_label_A
_geom_hbond_distance_DH
_geom_hbond_distance_HA
_geom_hbond_distance_DA
_geom_hbond_angle_DHA
_geom_hbond_site_symmetry_A
N3 H3A F1 0.90 1.90 2.795(6) 179.4 .
N3 H3B F1 0.90 1.90 2.795(6) 179.4 4_753
